data_1541857
loop_
_publ_author_name
'Levason, W.'
'Reid, G.'
'Webster, M.'

_publ_section_title
;
 Crystal structure of di(mue-hydroxo) bis(pentaaquascandium(III))
 tetrachloride dihydrate at 120 K
;
_journal_name_full 'Private Communication'
_journal_page_first 1
_journal_page_last 1
_journal_volume 2002
_journal_year 2002
_chemical_formula_sum 'Cl4 H26 O14 Sc2'
_chemical_name_systematic '(Sc2 (O H)2 (H2 O)10) Cl4 (H2 O)2'
_space_group_IT_number 58
_symmetry_space_group_name_Hall '-P 2 2n'
_symmetry_space_group_name_H-M 'P n n m'
_cell_angle_alpha 90
_cell_angle_beta 90
_cell_angle_gamma 90
_cell_formula_units_Z 2
_cell_length_a 15.678
_cell_length_b 8.6611
_cell_length_c 7.1199
_cell_volume 966.802
_citation_journal_id_ASTM PRICO6
_cod_data_source_file Levason_PRICO6_2002_379.cif
_cod_data_source_block H26Cl4O14Sc2
_cod_original_cell_volume 966.8022
_cod_original_formula_sum 'H26 Cl4 O14 Sc2'
_cod_database_code 1541857

loop_
_symmetry_equiv_pos_as_xyz
x,y,z
-x,-y,z
x+1/2,-y+1/2,-z+1/2
-x+1/2,y+1/2,-z+1/2
-x,-y,-z
x,y,-z
-x-1/2,y-1/2,z-1/2
x-1/2,-y-1/2,z-1/2

loop_
_atom_site_label
_atom_site_type_symbol
_atom_site_fract_x
_atom_site_fract_y
_atom_site_fract_z
_atom_site_occupancy
_atom_site_U_iso_or_equiv
Cl1 Cl-1 0.38355 0.26982 0 1 0.0
O4 O-2 0.04347 0.28634 0.22502 1 0.0
H5 H+1 0.1546 -0.0383 0.268 1 0.0
H1 H+1 0.0842 -0.167 0 1 0.0
H3 H+1 0.1796 0.398 0 1 0.0
H9 H+1 0.3521 0.002 0 1 0.0
H2 H+1 0.2364 0.286 0 1 0.0
H8 H+1 0.3062 -0.129 0 1 0.0
O3 O-2 0.16828 0.03877 0.21187 1 0.0
H6 H+1 -0.0023 0.277 0.275 1 0.0
Sc1 Sc+3 0.08056 0.1306 0 1 0.0
O1 O-2 0.05007 -0.10238 0 1 0.0
H7 H+1 0.0761 0.325 0.3 1 0.0
O5 O-2 0.35458 -0.09154 0 1 0.0
Cl2 Cl-1 0.20244 -0.33872 0 1 0.0
H4 H+1 0.2003 0.084 0.28 1 0.0
O2 O-2 0.18451 0.30286 0 1 0.0
